data_1572963
loop_
_publ_author_name
'Jundullah Hanafi, Muchammad Izzuddin'
'Bastonero, Lorenzo'
'Murshed, Mohammad Mangir'
'Robben, Lars'
'Dononelli, Wilke'
'Kirsch, Andrea'
'Marzari, Nicola'
'Gesing, Thorsten M.'

_publ_section_title
;
 Synthesis, structural and spectroscopic characterization of defect-rich
 forsterite as a representative phase of Martian regolith.
;
_journal_issue 6
_journal_name_full IUCrJ
_journal_paper_doi 10.1107/S2052252524009722
_journal_volume 11
_journal_year 2024
_chemical_compound_source computation
_chemical_formula_analytical Mg32Si16O65
_chemical_formula_structural Mg32Si16O65
_chemical_formula_sum 'Mg32 O65 Si16'
_chemical_formula_weight 2267.055
_chemical_melting_point ?
_chemical_name_common 'magnesium silicate'
_chemical_name_mineral forsterite
_chemical_name_systematic 'magnesium silicate'
_space_group_IT_number 1
_space_group_name_Hall 'P 1'
_space_group_name_H-M_alt 'P 1'
_symmetry_cell_setting triclinic
_symmetry_Int_Tables_number 1
_symmetry_space_group_name_Hall 'P 1'
_symmetry_space_group_name_H-M 'P 1'
_audit_creation_method manually
_cell_angle_alpha 90.000
_cell_angle_beta 90.000
_cell_angle_gamma 90.000
_cell_formula_units_Z 1
_cell_length_a 9.5170
_cell_length_b 10.2042
_cell_length_c 11.9739
_cell_volume 1162.826
_computing_molecular_graphics 'Diamond version 4.6.8 (Crystal Impact, Germany)'
_cod_data_source_file lt5071.cif
_cod_data_source_block Mg2SiO4_CFO_USI_2121821137_Interstitial_O_0
_cod_depositor_comments
;
The following automatic conversions were performed:

data item '_chemical_melting_point' value 'not measured' was changed
to '?' -- the value is undefined or not given.

Automatic conversion script
Id: cif_fix_values 8170 2020-07-09 18:12:32Z antanas 
;
_cod_original_cell_volume 1162.82
_cod_database_code 1572963

loop_
_space_group_symop_operation_xyz
'x, y, z '

loop_
_atom_site_label
_atom_site_type_symbol
_atom_site_symmetry_multiplicity
_atom_site_fract_x
_atom_site_fract_y
_atom_site_fract_z
_atom_site_occupancy
_atom_site_B_iso_or_equiv
Mg1 Mg 1 0.586950 0.323520 0.741370 1 0.008622
Mg2 Mg 1 0.586960 0.323530 0.241380 1 0.008622
Mg3 Mg 1 0.086970 0.323530 0.741380 1 0.008622
Mg4 Mg 1 0.086960 0.323520 0.241380 1 0.008622
Mg5 Mg 1 0.586950 0.323530 0.991380 1 0.008622
Mg6 Mg 1 0.586960 0.323530 0.491380 1 0.008622
Mg7 Mg 1 0.086970 0.323530 0.991380 1 0.008622
Mg8 Mg 1 0.086960 0.323530 0.491380 1 0.008622
Mg9 Mg 1 0.836960 0.823530 0.741380 1 0.008622
Mg10 Mg 1 0.836950 0.823520 0.241390 1 0.008622
Mg11 Mg 1 0.336950 0.823530 0.741380 1 0.008622
Mg12 Mg 1 0.336960 0.823530 0.241380 1 0.008622
Mg13 Mg 1 0.836950 0.823550 0.991370 1 0.008622
Mg14 Mg 1 0.836950 0.823520 0.491380 1 0.008622
Mg15 Mg 1 0.336950 0.823530 0.991380 1 0.008622
Mg16 Mg 1 0.336960 0.823530 0.491380 1 0.008622
Mg17 Mg 1 0.841160 0.100130 0.866380 1 0.008622
Mg18 Mg 1 0.841160 0.100120 0.366380 1 0.008622
Mg19 Mg 1 0.341160 0.100120 0.866380 1 0.008622
Mg20 Mg 1 0.341150 0.100120 0.366380 1 0.008622
Mg21 Mg 1 0.832760 0.546930 0.116380 1 0.008622
Mg22 Mg 1 0.832760 0.546930 0.616380 1 0.008622
Mg23 Mg 1 0.332770 0.546930 0.116380 1 0.008622
Mg24 Mg 1 0.332770 0.546930 0.616380 1 0.008622
Mg25 Mg 1 0.591160 0.046930 0.116370 1 0.008622
Mg26 Mg 1 0.591150 0.046930 0.616390 1 0.008622
Mg27 Mg 1 0.091150 0.046930 0.116380 1 0.008622
Mg28 Mg 1 0.091150 0.046930 0.616380 1 0.008622
Mg29 Mg 1 0.082760 0.600130 0.866380 1 0.008622
Mg30 Mg 1 0.082770 0.600130 0.366380 1 0.008622
Mg31 Mg 1 0.582760 0.600110 0.866380 1 0.008622
Mg32 Mg 1 0.582750 0.600130 0.366380 1 0.008622
Si1 Si 1 0.623740 0.917390 0.866380 1 0.006169
Si2 Si 1 0.623730 0.917390 0.366380 1 0.006169
Si3 Si 1 0.123730 0.917380 0.866380 1 0.006169
Si4 Si 1 0.123730 0.917390 0.366380 1 0.006169
Si5 Si 1 0.050190 0.729660 0.116380 1 0.006169
Si6 Si 1 0.050190 0.729670 0.616380 1 0.006169
Si7 Si 1 0.550190 0.729660 0.116380 1 0.006169
Si8 Si 1 0.550190 0.729670 0.616390 1 0.006169
Si9 Si 1 0.873710 0.229660 0.116370 1 0.006169
Si10 Si 1 0.873720 0.229660 0.616380 1 0.006169
Si11 Si 1 0.373720 0.229670 0.116380 1 0.006169
Si12 Si 1 0.373720 0.229670 0.616370 1 0.006169
Si13 Si 1 0.800190 0.417390 0.866380 1 0.006169
Si14 Si 1 0.800190 0.417390 0.366370 1 0.006169
Si15 Si 1 0.300180 0.417390 0.866380 1 0.006169
Si16 Si 1 0.300190 0.417400 0.366380 1 0.006169
O1 O 1 0.952900 0.915220 0.866380 1 0.016973
O2 O 1 0.952920 0.915210 0.366380 1 0.016973
O3 O 1 0.452930 0.915200 0.866380 1 0.016973
O4 O 1 0.452920 0.915210 0.366380 1 0.016973
O5 O 1 0.720990 0.731850 0.116380 1 0.016973
O6 O 1 0.720990 0.731850 0.616380 1 0.016973
O7 O 1 0.220990 0.731850 0.116380 1 0.016973
O8 O 1 0.220990 0.731850 0.616380 1 0.016973
O9 O 1 0.702930 0.231850 0.116380 1 0.016973
O10 O 1 0.702930 0.231850 0.616380 1 0.016973
O11 O 1 0.202930 0.231850 0.116380 1 0.016973
O12 O 1 0.202920 0.231850 0.616380 1 0.016973
O13 O 1 0.970990 0.415210 0.866380 1 0.016973
O14 O 1 0.970990 0.415210 0.366380 1 0.016973
O15 O 1 0.470980 0.415210 0.866380 1 0.016973
O16 O 1 0.470980 0.415200 0.366380 1 0.016973
O17 O 1 0.697920 0.769570 0.866380 1 0.016973
O18 O 1 0.697960 0.769520 0.366380 1 0.016973
O19 O 1 0.197970 0.769520 0.866380 1 0.016973
O20 O 1 0.197960 0.769520 0.366380 1 0.016973
O21 O 1 0.975940 0.877540 0.116370 1 0.016973
O22 O 1 0.975940 0.877540 0.616390 1 0.016973
O23 O 1 0.475950 0.877530 0.116380 1 0.016973
O24 O 1 0.475950 0.877530 0.616380 1 0.016973
O25 O 1 0.947960 0.377540 0.116380 1 0.016973
O26 O 1 0.947960 0.377540 0.616370 1 0.016973
O27 O 1 0.447960 0.377540 0.116380 1 0.016973
O28 O 1 0.447960 0.377540 0.616380 1 0.016973
O29 O 1 0.725950 0.269520 0.866380 1 0.016973
O30 O 1 0.725950 0.269530 0.366380 1 0.016973
O31 O 1 0.225950 0.269520 0.866380 1 0.016973
O32 O 1 0.225950 0.269530 0.366380 1 0.016973
O33 O 1 0.698910 0.986870 0.975500 1 0.016973
O34 O 1 0.698940 0.986880 0.475470 1 0.016973
O35 O 1 0.198940 0.986880 0.975480 1 0.016973
O36 O 1 0.198930 0.986880 0.475470 1 0.016973
O37 O 1 0.974980 0.660190 0.225470 1 0.016973
O38 O 1 0.974980 0.660180 0.725470 1 0.016973
O39 O 1 0.474980 0.660190 0.225470 1 0.016973
O40 O 1 0.474980 0.660180 0.725470 1 0.016973
O41 O 1 0.948950 0.160190 0.007290 1 0.016973
O42 O 1 0.948940 0.160190 0.507290 1 0.016973
O43 O 1 0.448940 0.160190 0.007290 1 0.016973
O44 O 1 0.448930 0.160180 0.507280 1 0.016973
O45 O 1 0.724980 0.486880 0.757280 1 0.016973
O46 O 1 0.724970 0.486880 0.257290 1 0.016973
O47 O 1 0.224970 0.486870 0.757280 1 0.016973
O48 O 1 0.224970 0.486880 0.257280 1 0.016973
O49 O 1 0.974970 0.660180 0.007290 1 0.016973
O50 O 1 0.974980 0.660180 0.507290 1 0.016973
O51 O 1 0.474980 0.660180 0.007280 1 0.016973
O52 O 1 0.474980 0.660190 0.507290 1 0.016973
O53 O 1 0.698940 0.986880 0.757280 1 0.016973
O54 O 1 0.698930 0.986880 0.257280 1 0.016973
O55 O 1 0.198940 0.986880 0.757290 1 0.016973
O56 O 1 0.198940 0.986880 0.257290 1 0.016973
O57 O 1 0.724980 0.486880 0.975480 1 0.016973
O58 O 1 0.724970 0.486880 0.475470 1 0.016973
O59 O 1 0.224970 0.486870 0.975480 1 0.016973
O60 O 1 0.224970 0.486880 0.475470 1 0.016973
O61 O 1 0.948940 0.160190 0.225470 1 0.016973
O62 O 1 0.948940 0.160180 0.725470 1 0.016973
O63 O 1 0.448930 0.160180 0.225470 1 0.016973
O64 O 1 0.448940 0.160190 0.725470 1 0.016973
O65 O 1 0.793560 0.000070 0.870670 1 0.016973
